data_1008939
loop_
_publ_author_name
'Joubert, J C'
'Collomb, A'
'Elmaleh, D'
'le Flem, G'
'Daoudi, A'
'Ollivier, G'

_publ_section_title
;
Sur quelques nouveaux oxydes mixtes de strontium et d'elements de
transition du type K2 Ni F4
;
_journal_coden_ASTM JSSCBI
_journal_name_full 'Journal of Solid State Chemistry'
_journal_page_first 343
_journal_page_last 346
_journal_paper_doi 10.1016/0022-4596(70)90092-7
_journal_volume 2
_journal_year 1970
_chemical_formula_structural 'Sr Nd Fe O4'
_chemical_formula_sum 'Fe Nd O4 Sr'
_chemical_name_systematic 'Strontium neodymium iron(III) oxide'
_space_group_IT_number 139
_symmetry_cell_setting tetragonal
_symmetry_Int_Tables_number 139
_symmetry_space_group_name_Hall '-I 4 2'
_symmetry_space_group_name_H-M 'I 4/m m m'
_cell_angle_alpha 90
_cell_angle_beta 90
_cell_angle_gamma 90
_cell_formula_units_Z 2
_cell_length_a 3.846
_cell_length_b 3.846
_cell_length_c 12.594
_cell_volume 186.3
_refine_ls_R_factor_all 0.07
_cod_database_code 1008939

loop_
_symmetry_equiv_pos_as_xyz
x,y,z
-x,-y,z
-x,y,z
x,-y,z
-y,x,z
y,-x,z
y,x,z
-y,-x,z
-x,-y,-z
x,y,-z
x,-y,-z
-x,y,-z
y,-x,-z
-y,x,-z
-y,-x,-z
y,x,-z
1/2+x,1/2+y,1/2+z
1/2-x,1/2-y,1/2+z
1/2-x,1/2+y,1/2+z
1/2+x,1/2-y,1/2+z
1/2-y,1/2+x,1/2+z
1/2+y,1/2-x,1/2+z
1/2+y,1/2+x,1/2+z
1/2-y,1/2-x,1/2+z
1/2-x,1/2-y,1/2-z
1/2+x,1/2+y,1/2-z
1/2+x,1/2-y,1/2-z
1/2-x,1/2+y,1/2-z
1/2+y,1/2-x,1/2-z
1/2-y,1/2+x,1/2-z
1/2-y,1/2-x,1/2-z
1/2+y,1/2+x,1/2-z

loop_
_atom_site_label
_atom_site_type_symbol
_atom_site_symmetry_multiplicity
_atom_site_Wyckoff_symbol
_atom_site_fract_x
_atom_site_fract_y
_atom_site_fract_z
_atom_site_occupancy
_atom_site_attached_hydrogens
_atom_site_calc_flag
Fe1 Fe3+ 2 a 0. 0. 0. 1. 0 d
Sr1 Sr2+ 4 e 0. 0. 0.360(1) 0.5 0 d
Nd1 Nd3+ 4 e 0. 0. 0.360(1) 0.5 0 d
O1 O2- 4 c 0. 0.5 0. 1. 0 d
O2 O2- 4 e 0. 0. 0.172(3) 1. 0 d

loop_
_atom_type_symbol
_atom_type_oxidation_number
Fe3+ 3.000
Sr2+ 2.000
Nd3+ 3.000
O2- -2.000
